data_4111811
loop_
_publ_author_name
'Daisuke Tanaka'
'Stuart P. Romeril'
'Andrew G. Myers'

_publ_contact_author_address
;Harvard University
Department of Chemistry and Chemical Biology
12 Oxford St
Cambridge MA 02138
;
_publ_contact_author_email Myers@chemistry.harvard.edu
_publ_contact_author_fax 617-496-4976
_publ_contact_author_name 'Andrew G. Myers'
_publ_contact_author_phone 617-495-5718
_publ_section_title
;
 On the Mechanism of the Palladium(II)-Catalyzed Decarboxylative
 Olefination of Arene Carboxylic Acids. Crystallographic Characterization
 of Non-Phosphine Palladium(II) Intermediates and Observation of Their
 Stepwise Transformation in Heck-like Processes
;
_journal_name_full 'Journal of the American Chemical Society'
_journal_page_first 10323
_journal_page_last 10333
_journal_paper_doi 10.1021/ja052099l
_journal_volume 127
_journal_year 2005
_chemical_formula_moiety C15H11D12F3O7PdS2C2D6OS
_chemical_formula_sum 'C17 H17 D12 F3 O8 Pd S3'
_chemical_formula_weight 633.05
_chemical_name_systematic
; 
 ? 
;
_space_group_IT_number 2
_symmetry_cell_setting triclinic
_symmetry_Int_Tables_number 2
_symmetry_space_group_name_Hall '-P 1'
_symmetry_space_group_name_H-M 'P -1'
_atom_sites_solution_hydrogens geom
_atom_sites_solution_primary direct
_atom_sites_solution_secondary difmap
_audit_creation_method SHELXL-97
_cell_angle_alpha 77.006(4)
_cell_angle_beta 84.234(4)
_cell_angle_gamma 75.749(4)
_cell_formula_units_Z 2
_cell_length_a 8.5349(16)
_cell_length_b 12.272(2)
_cell_length_c 12.397(2)
_cell_measurement_temperature 193(2)
_cell_volume 1224.9(4)
_computing_cell_refinement 'SMART (BRUKER, V5.054, 1998)'
_computing_data_collection 'ASTRO (BRUKER, V5.007, 1997)'
_computing_data_reduction 'SAINT (BRUKER, V6.01, 1999)'
_computing_molecular_graphics 'SHELXTL (BRUKER, 1998, V5.1)'
_computing_publication_material 'XCIF (Sheldrick and BRUKER, 1997, V5.1)'
_computing_structure_refinement 'SHELXL-97 (Sheldrick, 1997)'
_computing_structure_solution 'SHELXS-97 (Sheldrick, 1990)'
_diffrn_ambient_temperature 193(2)
_diffrn_detector_area_resol_mean 836.6
_diffrn_measured_fraction_theta_full 0.983
_diffrn_measured_fraction_theta_max 0.983
_diffrn_measurement_device_type 'Bruker CCD'
_diffrn_measurement_method '\w, 0.3 deg'
_diffrn_radiation_monochromator graphite
_diffrn_radiation_probe x-ray
_diffrn_radiation_type MoK\a
_diffrn_radiation_wavelength 0.71073
_diffrn_reflns_av_R_equivalents 0.0445
_diffrn_reflns_av_sigmaI/netI 0.0864
_diffrn_reflns_limit_h_max 11
_diffrn_reflns_limit_h_min -9
_diffrn_reflns_limit_k_max 16
_diffrn_reflns_limit_k_min -13
_diffrn_reflns_limit_l_max 16
_diffrn_reflns_limit_l_min -15
_diffrn_reflns_number 8625
_diffrn_reflns_theta_full 27.89
_diffrn_reflns_theta_max 27.89
_diffrn_reflns_theta_min 2.16
_diffrn_source 'normal-focus sealed tube'
_diffrn_standards_decay_% 0
_diffrn_standards_interval_count 0
_diffrn_standards_number 0
_exptl_absorpt_coefficient_mu 1.075
_exptl_absorpt_correction_type none
_exptl_crystal_colour yellow
_exptl_crystal_density_diffrn 1.716
_exptl_crystal_description needle
_exptl_crystal_F_000 632
_exptl_crystal_size_max 0.10
_exptl_crystal_size_mid 0.08
_exptl_crystal_size_min 0.02
_refine_diff_density_max 0.756
_refine_diff_density_min -0.690
_refine_diff_density_rms 0.097
_refine_ls_extinction_method none
_refine_ls_goodness_of_fit_ref 0.930
_refine_ls_hydrogen_treatment constr
_refine_ls_matrix_type full
_refine_ls_number_parameters 289
_refine_ls_number_reflns 5755
_refine_ls_number_restraints 0
_refine_ls_restrained_S_all 0.930
_refine_ls_R_factor_all 0.0682
_refine_ls_R_factor_gt 0.0417
_refine_ls_shift/su_max 0.001
_refine_ls_shift/su_mean 0.000
_refine_ls_structure_factor_coef Fsqd
_refine_ls_weighting_details 'calc w=1/[\s^2^(Fo^2^)+(0.0137P)^2^+0.0000P] where P=(Fo^2^+2Fc^2^)/3'
_refine_ls_weighting_scheme calc
_refine_ls_wR_factor_gt 0.0664
_refine_ls_wR_factor_ref 0.0724
_reflns_number_gt 4211
_reflns_number_total 5755
_reflns_threshold_expression >2sigma(I)
_cod_data_source_file ja052099lsi20050408_020523.cif
_cod_data_source_block Compound_4
_cod_original_sg_symbol_H-M P-1
_cod_original_formula_sum C17H17D12F3O8PdS3
_cod_database_code 4111811

loop_
_symmetry_equiv_pos_as_xyz
'x, y, z'
'-x, -y, -z'

loop_
_atom_site_label
_atom_site_type_symbol
_atom_site_fract_x
_atom_site_fract_y
_atom_site_fract_z
_atom_site_U_iso_or_equiv
_atom_site_adp_type
_atom_site_occupancy
_atom_site_symmetry_multiplicity
_atom_site_calc_flag
_atom_site_refinement_flags
Pd1 Pd 0.47892(3) 0.79839(3) 0.41806(2) 0.01895(8) Uani 1 1 d .
S1 S 0.60377(10) 0.70552(8) 0.28165(7) 0.0220(2) Uani 1 1 d .
S2 S 0.34308(10) 0.88936(8) 0.55434(7) 0.0234(2) Uani 1 1 d .
O1 O 0.1750(3) 0.7260(2) 0.38455(19) 0.0287(6) Uani 1 1 d .
O2 O -0.0733(3) 1.0589(2) 0.10882(19) 0.0269(6) Uani 1 1 d .
O3 O 0.1750(3) 1.1458(2) 0.10447(19) 0.0290(6) Uani 1 1 d .
O4 O 0.6823(3) 0.7254(2) 0.51722(18) 0.0256(6) Uani 1 1 d .
O5 O 0.5606(3) 0.6109(3) 0.6485(2) 0.0419(7) Uani 1 1 d .
O6 O 0.7279(3) 0.7587(2) 0.2155(2) 0.0363(7) Uani 1 1 d .
O7 O 0.4445(3) 0.9015(2) 0.63871(19) 0.0348(7) Uani 1 1 d .
F1 F 0.9486(3) 0.5899(2) 0.6390(2) 0.0617(8) Uani 1 1 d .
F2 F 0.8382(3) 0.7452(2) 0.69020(19) 0.0484(7) Uani 1 1 d .
F3 F 0.7915(4) 0.5884(3) 0.7845(2) 0.0740(9) Uani 1 1 d .
C1 C 0.3004(4) 0.8792(3) 0.3163(3) 0.0212(8) Uani 1 1 d .
C2 C 0.1680(4) 0.8318(3) 0.3149(3) 0.0207(8) Uani 1 1 d .
C3 C 0.0422(4) 0.8894(3) 0.2458(3) 0.0225(8) Uani 1 1 d .
H3 H -0.0454(4) 0.8569(3) 0.2456(3) 0.027 Uiso 1 1 d R
C4 C 0.0463(4) 0.9943(3) 0.1779(3) 0.0214(8) Uani 1 1 d .
C5 C 0.1809(4) 1.0426(3) 0.1756(3) 0.0209(8) Uani 1 1 d .
C6 C 0.3054(4) 0.9832(3) 0.2459(3) 0.0213(8) Uani 1 1 d .
H6 H 0.3944(4) 1.0143(3) 0.2453(3) 0.026 Uiso 1 1 d R
C7 C 0.0529(5) 0.6686(3) 0.3765(3) 0.0373(10) Uani 1 1 d .
H7A H -0.0498(5) 0.7103(3) 0.4015(3) 0.056 Uiso 1 1 d R
H7B H 0.0779(5) 0.5924(3) 0.4216(3) 0.056 Uiso 1 1 d R
H7C H 0.0482(5) 0.6640(3) 0.3007(3) 0.056 Uiso 1 1 d R
C8 C -0.2054(4) 1.0094(3) 0.1015(3) 0.0326(9) Uani 1 1 d .
H8A H -0.1654(4) 0.9384(3) 0.0768(3) 0.049 Uiso 1 1 d R
H8B H -0.2796(4) 1.0615(3) 0.0497(3) 0.049 Uiso 1 1 d R
H8C H -0.2600(4) 0.9948(3) 0.1730(3) 0.049 Uiso 1 1 d R
C9 C 0.3223(5) 1.1828(4) 0.0787(3) 0.0364(10) Uani 1 1 d .
H9A H 0.3608(5) 1.1938(4) 0.1447(3) 0.055 Uiso 1 1 d R
H9B H 0.3042(5) 1.2539(4) 0.0249(3) 0.055 Uiso 1 1 d R
H9C H 0.4016(5) 1.1255(4) 0.0488(3) 0.055 Uiso 1 1 d R
C10 C 0.6681(4) 0.6608(3) 0.6095(3) 0.0246(8) Uani 1 1 d .
C11 C 0.8125(5) 0.6450(4) 0.6823(3) 0.0326(9) Uani 1 1 d .
C12 C 0.6928(5) 0.5624(3) 0.3432(3) 0.0330(9) Uani 1 1 d .
H12A H 0.7548(5) 0.5241(3) 0.2878(3) 0.050 Uiso 1 1 d R
H12B H 0.6096(5) 0.5232(3) 0.3759(3) 0.050 Uiso 1 1 d R
H12C H 0.7627(5) 0.5617(3) 0.3995(3) 0.050 Uiso 1 1 d R
C13 C 0.4744(5) 0.6803(4) 0.1917(3) 0.0344(10) Uani 1 1 d .
D13A H 0.4152(5) 0.7524(4) 0.1511(3) 0.052 Uiso 1 1 d R
D13B H 0.4000(5) 0.6382(4) 0.2343(3) 0.052 Uiso 1 1 d R
D13C H 0.5380(5) 0.6366(4) 0.1408(3) 0.052 Uiso 1 1 d R
C14 C 0.1987(5) 0.8105(4) 0.6207(3) 0.0334(9) Uani 1 1 d .
D14A H 0.2541(5) 0.7342(4) 0.6548(3) 0.050 Uiso 1 1 d R
D14B H 0.1282(5) 0.8062(4) 0.5668(3) 0.050 Uiso 1 1 d R
D14C H 0.1361(5) 0.8481(4) 0.6762(3) 0.050 Uiso 1 1 d R
C15 C 0.2165(4) 1.0256(3) 0.5050(3) 0.0303(9) Uani 1 1 d .
D15A H 0.1560(4) 1.0544(3) 0.5664(3) 0.045 Uiso 1 1 d R
D15B H 0.1431(4) 1.0185(3) 0.4546(3) 0.045 Uiso 1 1 d R
D15C H 0.2811(4) 1.0779(3) 0.4674(3) 0.045 Uiso 1 1 d R
S3 S 0.18322(13) 0.61073(10) 0.90597(8) 0.0375(3) Uani 1 1 d .
O8 O 0.2386(4) 0.4832(3) 0.9277(3) 0.0584(9) Uani 1 1 d .
C16 C 0.3607(5) 0.6634(4) 0.9012(3) 0.0466(12) Uani 1 1 d .
D16A H 0.4191(5) 0.6266(4) 0.9669(3) 0.070 Uiso 1 1 d R
D16B H 0.3311(5) 0.7450(4) 0.8968(3) 0.070 Uiso 1 1 d R
D16C H 0.4279(5) 0.6471(4) 0.8372(3) 0.070 Uiso 1 1 d R
C17 C 0.0937(5) 0.6482(4) 1.0317(3) 0.0416(11) Uani 1 1 d .
D17A H -0.0045(5) 0.6218(4) 1.0499(3) 0.062 Uiso 1 1 d R
D17B H 0.0699(5) 0.7302(4) 1.0234(3) 0.062 Uiso 1 1 d R
D17C H 0.1674(5) 0.6131(4) 1.0900(3) 0.062 Uiso 1 1 d R

loop_
_atom_site_aniso_label
_atom_site_aniso_U_11
_atom_site_aniso_U_22
_atom_site_aniso_U_33
_atom_site_aniso_U_23
_atom_site_aniso_U_13
_atom_site_aniso_U_12
Pd1 0.01564(14) 0.02256(15) 0.01933(14) -0.00491(11) -0.00371(10) -0.00399(11)
S1 0.0196(5) 0.0258(5) 0.0223(5) -0.0069(4) -0.0016(4) -0.0065(4)
S2 0.0199(5) 0.0277(5) 0.0245(5) -0.0092(4) -0.0016(4) -0.0055(4)
O1 0.0268(14) 0.0274(15) 0.0324(14) 0.0021(12) -0.0088(11) -0.0119(12)
O2 0.0213(13) 0.0271(15) 0.0318(14) 0.0005(12) -0.0108(11) -0.0071(11)
O3 0.0297(15) 0.0266(15) 0.0305(14) 0.0027(12) -0.0078(11) -0.0110(12)
O4 0.0217(13) 0.0318(16) 0.0221(13) -0.0048(12) -0.0047(10) -0.0029(12)
O5 0.0366(17) 0.0440(19) 0.0472(17) -0.0012(15) -0.0036(14) -0.0202(15)
O6 0.0359(16) 0.0429(18) 0.0349(15) -0.0108(14) 0.0089(12) -0.0199(14)
O7 0.0289(15) 0.0506(19) 0.0307(14) -0.0197(14) -0.0068(12) -0.0079(14)
F1 0.0346(15) 0.066(2) 0.084(2) -0.0348(17) -0.0218(14) 0.0155(14)
F2 0.0566(17) 0.0405(16) 0.0545(15) -0.0129(13) -0.0270(13) -0.0107(13)
F3 0.086(2) 0.090(2) 0.0403(15) 0.0287(16) -0.0281(15) -0.0372(19)
C1 0.0179(18) 0.027(2) 0.0191(17) -0.0077(16) 0.0002(14) -0.0050(15)
C2 0.0215(19) 0.022(2) 0.0198(17) -0.0058(15) -0.0025(14) -0.0064(15)
C3 0.0180(18) 0.025(2) 0.0270(19) -0.0093(16) -0.0021(15) -0.0061(15)
C4 0.0198(18) 0.023(2) 0.0233(18) -0.0094(16) -0.0061(14) -0.0016(15)
C5 0.0238(19) 0.020(2) 0.0178(17) -0.0047(15) 0.0000(14) -0.0038(15)
C6 0.0207(19) 0.025(2) 0.0205(18) -0.0075(16) -0.0026(14) -0.0064(15)
C7 0.040(3) 0.031(2) 0.044(2) 0.002(2) -0.008(2) -0.021(2)
C8 0.023(2) 0.040(3) 0.037(2) -0.0057(19) -0.0125(17) -0.0095(18)
C9 0.036(2) 0.037(3) 0.036(2) 0.0064(19) -0.0032(18) -0.019(2)
C10 0.025(2) 0.019(2) 0.031(2) -0.0107(17) -0.0045(16) -0.0017(16)
C11 0.036(2) 0.030(2) 0.028(2) 0.0013(19) -0.0104(18) -0.0045(19)
C12 0.032(2) 0.031(2) 0.038(2) -0.0118(19) -0.0092(18) -0.0033(18)
C13 0.030(2) 0.048(3) 0.032(2) -0.020(2) -0.0077(17) -0.008(2)
C14 0.034(2) 0.037(2) 0.030(2) -0.0064(19) 0.0050(17) -0.0127(19)
C15 0.030(2) 0.023(2) 0.037(2) -0.0081(18) 0.0036(17) -0.0040(17)
S3 0.0399(6) 0.0436(7) 0.0319(6) -0.0112(5) -0.0018(5) -0.0120(5)
O8 0.063(2) 0.041(2) 0.076(2) -0.0293(19) 0.0235(18) -0.0159(17)
C16 0.043(3) 0.052(3) 0.050(3) -0.015(2) 0.003(2) -0.017(2)
C17 0.044(3) 0.036(3) 0.039(2) -0.010(2) 0.006(2) 0.000(2)

loop_
_atom_type_symbol
_atom_type_description
_atom_type_scat_dispersion_real
_atom_type_scat_dispersion_imag
_atom_type_scat_source
C C 0.0033 0.0016 'International Tables Vol C Tables 4.2.6.8 and 6.1.1.4'
H H 0.0000 0.0000 'International Tables Vol C Tables 4.2.6.8 and 6.1.1.4'
D D 0.0000 0.0000 'International Tables Vol C Tables 4.2.6.8 and 6.1.1.4'
O O 0.0106 0.0060 'International Tables Vol C Tables 4.2.6.8 and 6.1.1.4'
F F 0.0171 0.0103 'International Tables Vol C Tables 4.2.6.8 and 6.1.1.4'
S S 0.1246 0.1234 'International Tables Vol C Tables 4.2.6.8 and 6.1.1.4'
Pd Pd -0.9988 1.0072 'International Tables Vol C Tables 4.2.6.8 and 6.1.1.4'

loop_
_geom_angle_atom_site_label_1
_geom_angle_atom_site_label_2
_geom_angle_atom_site_label_3
_geom_angle
C1 Pd1 O4 173.99(13)
C1 Pd1 S1 88.27(9)
O4 Pd1 S1 90.81(7)
C1 Pd1 S2 90.14(9)
O4 Pd1 S2 90.98(7)
S1 Pd1 S2 177.46(4)
O6 S1 C12 109.20(18)
O6 S1 C13 109.13(17)
C12 S1 C13 99.41(18)
O6 S1 Pd1 113.65(11)
C12 S1 Pd1 108.48(12)
C13 S1 Pd1 115.90(13)
O7 S2 C15 107.93(17)
O7 S2 C14 109.14(17)
C15 S2 C14 101.22(19)
O7 S2 Pd1 115.72(11)
C15 S2 Pd1 114.51(12)
C14 S2 Pd1 107.23(13)
C2 O1 C7 117.2(3)
C4 O2 C8 117.0(3)
C5 O3 C9 117.3(3)
C10 O4 Pd1 120.1(2)
C6 C1 C2 118.7(3)
C6 C1 Pd1 120.7(3)
C2 C1 Pd1 120.6(3)
O1 C2 C3 124.3(3)
O1 C2 C1 115.2(3)
C3 C2 C1 120.5(3)
H3 C3 C4 120.0(2)
H3 C3 C2 119.7(2)
C4 C3 C2 120.3(3)
O2 C4 C3 124.7(3)
O2 C4 C5 115.1(3)
C3 C4 C5 120.2(3)
O3 C5 C6 125.8(3)
O3 C5 C4 115.9(3)
C6 C5 C4 118.3(3)
H6 C6 C1 119.1(2)
H6 C6 C5 119.0(2)
C1 C6 C5 121.9(3)
H7B C7 H7A 109.5
H7B C7 H7C 109.5
H7A C7 H7C 109.5
H7B C7 O1 109.6(2)
H7A C7 O1 109.7(2)
H7C C7 O1 109.14(18)
H8C C8 H8B 109.5
H8C C8 H8A 109.5
H8B C8 H8A 109.5
H8C C8 O2 109.66(17)
H8B C8 O2 109.39(18)
H8A C8 O2 109.36(18)
H9A C9 H9C 109.5
H9A C9 H9B 109.5
H9C C9 H9B 109.5
H9A C9 O3 109.56(19)
H9C C9 O3 109.3(2)
H9B C9 O3 109.6(2)
O5 C10 O4 130.3(3)
O5 C10 C11 117.8(3)
O4 C10 C11 111.9(3)
F3 C11 F1 108.0(3)
F3 C11 F2 106.6(3)
F1 C11 F2 105.8(3)
F3 C11 C10 113.0(3)
F1 C11 C10 111.2(3)
F2 C11 C10 111.7(3)
H12B C12 H12A 109.5
H12B C12 H12C 109.5
H12A C12 H12C 109.5
H12B C12 S1 109.49(13)
H12A C12 S1 109.51(12)
H12C C12 S1 109.41(12)
D13B C13 D13A 109.5
D13B C13 D13C 109.5
D13A C13 D13C 109.5
D13B C13 S1 109.46(14)
D13A C13 S1 109.59(14)
D13C C13 S1 109.36(12)
D14B C14 D14C 109.5
D14B C14 D14A 109.5
D14C C14 D14A 109.5
D14B C14 S2 109.56(12)
D14C C14 S2 109.54(12)
D14A C14 S2 109.32(14)
D15B C15 D15C 109.5
D15B C15 D15A 109.5
D15C C15 D15A 109.5
D15B C15 S2 109.34(12)
D15C C15 S2 109.69(13)
D15A C15 S2 109.38(12)
O8 S3 C17 107.24(19)
O8 S3 C16 105.8(2)
C17 S3 C16 98.02(19)
D16A C16 D16C 109.5
D16A C16 D16B 109.5
D16C C16 D16B 109.5
D16A C16 S3 109.48(15)
D16C C16 S3 109.37(13)
D16B C16 S3 109.56(16)
D17A C17 D17C 109.5
D17A C17 D17B 109.5
D17C C17 D17B 109.5
D17A C17 S3 109.56(14)
D17C C17 S3 109.49(14)
D17B C17 S3 109.36(15)

loop_
_geom_bond_atom_site_label_1
_geom_bond_atom_site_label_2
_geom_bond_distance
Pd1 C1 1.994(3)
Pd1 O4 2.120(2)
Pd1 S1 2.2805(9)
Pd1 S2 2.2940(9)
S1 O6 1.465(3)
S1 C12 1.762(4)
S1 C13 1.769(3)
S2 O7 1.477(2)
S2 C15 1.767(4)
S2 C14 1.777(4)
O1 C2 1.379(4)
O1 C7 1.416(4)
O2 C4 1.369(4)
O2 C8 1.425(4)
O3 C5 1.364(4)
O3 C9 1.423(4)
O4 C10 1.251(4)
O5 C10 1.227(4)
F1 C11 1.321(4)
F2 C11 1.327(4)
F3 C11 1.318(4)
C1 C6 1.382(5)
C1 C2 1.395(5)
C2 C3 1.388(4)
C3 H3 0.9300
C3 C4 1.377(5)
C4 C5 1.411(5)
C5 C6 1.392(4)
C6 H6 0.9300
C7 H7B 0.9600
C7 H7A 0.9600
C7 H7C 0.9600
C8 H8C 0.9600
C8 H8B 0.9600
C8 H8A 0.9600
C9 H9A 0.9600
C9 H9C 0.9600
C9 H9B 0.9600
C10 C11 1.549(5)
C12 H12B 0.9600
C12 H12A 0.9600
C12 H12C 0.9600
C13 D13B 0.9600
C13 D13A 0.9600
C13 D13C 0.9600
C14 D14B 0.9600
C14 D14C 0.9600
C14 D14A 0.9600
C15 D15B 0.9600
C15 D15C 0.9600
C15 D15A 0.9600
S3 O8 1.490(3)
S3 C17 1.771(4)
S3 C16 1.779(4)
C16 D16A 0.9600
C16 D16C 0.9600
C16 D16B 0.9600
C17 D17A 0.9600
C17 D17C 0.9600
C17 D17B 0.9600

loop_
_geom_torsion_atom_site_label_1
_geom_torsion_atom_site_label_2
_geom_torsion_atom_site_label_3
_geom_torsion_atom_site_label_4
_geom_torsion
C1 Pd1 S1 O6 97.11(17)
O4 Pd1 S1 O6 -76.94(15)
S2 Pd1 S1 O6 148.4(9)
C1 Pd1 S1 C12 -141.23(17)
O4 Pd1 S1 C12 44.72(16)
S2 Pd1 S1 C12 -90.0(9)
C1 Pd1 S1 C13 -30.50(19)
O4 Pd1 S1 C13 155.44(18)
S2 Pd1 S1 C13 20.8(10)
C1 Pd1 S2 O7 -155.33(17)
O4 Pd1 S2 O7 18.76(15)
S1 Pd1 S2 O7 153.4(9)
C1 Pd1 S2 C15 -28.80(18)
O4 Pd1 S2 C15 145.29(16)
S1 Pd1 S2 C15 -80.0(9)
C1 Pd1 S2 C14 82.64(18)
O4 Pd1 S2 C14 -103.27(16)
S1 Pd1 S2 C14 31.4(10)
C1 Pd1 O4 C10 160.7(10)
S1 Pd1 O4 C10 -118.1(2)
S2 Pd1 O4 C10 60.1(2)
O4 Pd1 C1 C6 -9.1(13)
S1 Pd1 C1 C6 -90.4(3)
S2 Pd1 C1 C6 91.6(3)
O4 Pd1 C1 C2 170.9(9)
S1 Pd1 C1 C2 89.6(3)
S2 Pd1 C1 C2 -88.4(3)
C7 O1 C2 C3 6.2(5)
C7 O1 C2 C1 -172.8(3)
C6 C1 C2 O1 177.7(3)
Pd1 C1 C2 O1 -2.3(4)
C6 C1 C2 C3 -1.4(5)
Pd1 C1 C2 C3 178.6(2)
O1 C2 C3 H3 1.0(4)
C1 C2 C3 H3 -180.0(2)
O1 C2 C3 C4 -179.2(3)
C1 C2 C3 C4 -0.2(5)
C8 O2 C4 C3 -4.7(5)
C8 O2 C4 C5 175.0(3)
H3 C3 C4 O2 1.3(4)
C2 C3 C4 O2 -178.4(3)
H3 C3 C4 C5 -178.3(2)
C2 C3 C4 C5 1.9(5)
C9 O3 C5 C6 16.7(5)
C9 O3 C5 C4 -164.3(3)
O2 C4 C5 O3 -0.7(4)
C3 C4 C5 O3 179.0(3)
O2 C4 C5 C6 178.3(3)
C3 C4 C5 C6 -1.9(5)
C2 C1 C6 H6 -178.6(2)
Pd1 C1 C6 H6 1.4(3)
C2 C1 C6 C5 1.3(5)
Pd1 C1 C6 C5 -178.7(2)
O3 C5 C6 H6 -0.8(4)
C4 C5 C6 H6 -179.8(2)
O3 C5 C6 C1 179.3(3)
C4 C5 C6 C1 0.3(5)
C2 O1 C7 H7B 172.7(2)
C2 O1 C7 H7A -67.1(3)
C2 O1 C7 H7C 52.8(3)
C4 O2 C8 H8C 61.3(3)
C4 O2 C8 H8B -178.6(2)
C4 O2 C8 H8A -58.7(3)
C5 O3 C9 H9A -63.2(3)
C5 O3 C9 H9C 56.8(3)
C5 O3 C9 H9B 176.7(2)
Pd1 O4 C10 O5 16.2(5)
Pd1 O4 C10 C11 -163.6(2)
O5 C10 C11 F3 -7.3(5)
O4 C10 C11 F3 172.5(3)
O5 C10 C11 F1 114.4(4)
O4 C10 C11 F1 -65.7(4)
O5 C10 C11 F2 -127.6(4)
O4 C10 C11 F2 52.3(4)
O6 S1 C12 H12B -170.11(11)
C13 S1 C12 H12B -55.94(14)
Pd1 S1 C12 H12B 65.53(8)
O6 S1 C12 H12A -50.08(13)
C13 S1 C12 H12A 64.09(14)
Pd1 S1 C12 H12A -174.43(2)
O6 S1 C12 H12C 69.91(13)
C13 S1 C12 H12C -175.92(13)
Pd1 S1 C12 H12C -54.44(9)
O6 S1 C13 D13B 173.95(12)
C12 S1 C13 D13B 59.73(14)
Pd1 S1 C13 D13B -56.23(11)
O6 S1 C13 D13A -65.98(15)
C12 S1 C13 D13A 179.79(13)
Pd1 S1 C13 D13A 63.84(11)
O6 S1 C13 D13C 54.02(15)
C12 S1 C13 D13C -60.20(15)
Pd1 S1 C13 D13C -176.15(4)
O7 S2 C14 D14B 176.57(11)
C15 S2 C14 D14B 62.92(13)
Pd1 S2 C14 D14B -57.37(9)
O7 S2 C14 D14C 56.47(15)
C15 S2 C14 D14C -57.17(14)
Pd1 S2 C14 D14C -177.47(2)
O7 S2 C14 D14A -63.47(14)
C15 S2 C14 D14A -177.12(12)
Pd1 S2 C14 D14A 62.59(8)
O7 S2 C15 D15B -175.20(11)
C14 S2 C15 D15B -60.64(14)
Pd1 S2 C15 D15B 54.35(10)
O7 S2 C15 D15C 64.75(13)
C14 S2 C15 D15C 179.30(12)
Pd1 S2 C15 D15C -65.71(9)
O7 S2 C15 D15A -55.33(14)
C14 S2 C15 D15A 59.22(14)
Pd1 S2 C15 D15A 174.21(3)
O8 S3 C16 D16A -52.65(15)
C17 S3 C16 D16A 57.89(16)
O8 S3 C16 D16C 67.29(15)
C17 S3 C16 D16C 177.84(15)
O8 S3 C16 D16B -172.71(13)
C17 S3 C16 D16B -62.17(16)
O8 S3 C17 D17A -67.73(17)
C16 S3 C17 D17A -177.13(16)
O8 S3 C17 D17C 52.33(17)
C16 S3 C17 D17C -57.06(17)
O8 S3 C17 D17B 172.28(14)
C16 S3 C17 D17B 62.88(17)
